data_7238003
loop_
_publ_author_name
'Huang, Guangxi'
'Jiang, Yuqing'
'Wang, Jianguo'
'Li, Zhen'
'Li, Bing Shi'
'Tang, Ben Zhong'

_publ_section_title
;
 The influence of intermolecular interactions and molecular packings on
 mechanochromism and mechanoluminescence -- a tetraphenylethylene
 derivative case
;
_journal_issue 40
_journal_name_full 'Journal of Materials Chemistry C'
_journal_page_first 12709
_journal_paper_doi 10.1039/C9TC04501E
_journal_volume 7
_journal_year 2019
_chemical_formula_moiety 'C27 H20 O2'
_chemical_formula_sum 'C27 H20 O2'
_chemical_formula_weight 376.43
_space_group_crystal_system monoclinic
_space_group_IT_number 14
_space_group_name_Hall '-P 2ybc'
_space_group_name_H-M_alt 'P 1 21/c 1'
_atom_sites_solution_hydrogens mixed
_audit_creation_date 2018-06-09
_audit_creation_method
;
Olex2 1.2-alpha
(compiled 2018.05.18 svn.r3508 for OlexSys, GUI svn.r5497)
;
_audit_update_record
;
2019-03-20 deposited with the CCDC.	2019-09-22 downloaded from the CCDC.
;
_cell_angle_alpha 90
_cell_angle_beta 90.9180(10)
_cell_angle_gamma 90
_cell_formula_units_Z 8
_cell_length_a 9.68410(10)
_cell_length_b 9.40430(10)
_cell_length_c 51.7692(6)
_cell_measurement_reflns_used 14013
_cell_measurement_temperature 150.00(10)
_cell_measurement_theta_max 74.0080
_cell_measurement_theta_min 3.3810
_cell_volume 4714.13(9)
_computing_cell_refinement 'CrysAlisPro 1.171.39.28b (Rigaku OD, 2015)'
_computing_data_collection 'CrysAlisPro 1.171.39.28b (Rigaku OD, 2015)'
_computing_data_reduction 'CrysAlisPro 1.171.39.28b (Rigaku OD, 2015)'
_computing_molecular_graphics 'Olex2 (Dolomanov et al., 2009)'
_computing_publication_material 'Olex2 (Dolomanov et al., 2009)'
_computing_structure_refinement 'ShelXL (Sheldrick, 2015)'
_computing_structure_solution 'SHELXT 2014/5 (Sheldrick, 2014)'
_diffrn_ambient_environment N~2~
_diffrn_ambient_temperature 150.00(10)
_diffrn_detector 'CCD plate'
_diffrn_measured_fraction_theta_full 0.996
_diffrn_measured_fraction_theta_max 0.969
_diffrn_measurement_details
;
List of Runs (angles in degrees, time in seconds):

  # Type    Start    End  Width  t~exp~   \w     \q     \k     \f   Frames
#--------------------------------------------------------------------------
  1  \w    -88.00 -10.00   0.50    0.50    --    0.00 -38.00-120.00  156
  2  \w    -84.00  -7.00   0.50    0.50    --    0.00 -38.00 -30.00  154
  3  \w    -72.00 -46.00   0.50    0.50    --    0.00 -38.00  90.00   52
  4  \w    -13.00  16.00   0.50    0.50    --    0.00 -38.00  90.00   58
  5  \w    104.00 163.00   0.50    2.00    --   95.20  77.00-120.00  118
  6  \w     57.00 116.00   0.50    2.00    --   95.20 -15.00   0.00  118
  7  \w     21.00 117.00   0.50    2.00    --   95.20 -61.00 -30.00  192
  8  \w     69.00  97.00   0.50    2.00    --   95.20  77.00  90.00   56
  9  \w    110.00 136.00   0.50    2.00    --   95.20  77.00  90.00   52
 10  \w     76.00 185.00   0.50    2.00    --   95.20  45.00-180.00  218
 11  \w      6.00 119.00   0.50    2.00    --   95.20 -77.00 -30.00  226
 12  \w    138.00 182.00   0.50    2.00    --   95.20  30.00-150.00   88
 13  \w     38.00 110.00   0.50    2.00    --   95.20 -15.00 120.00  144
;
_diffrn_measurement_device 'four-circle diffractometer'
_diffrn_measurement_device_type 'XtaLAB AFC12 (RINC): Kappa dual home/near'
_diffrn_measurement_method '\w scans'
_diffrn_orient_matrix_type 'CrysAlisPro convention (1999,Acta A55,543-557)'
_diffrn_orient_matrix_UB_11 0.0899601000
_diffrn_orient_matrix_UB_12 -0.1351241000
_diffrn_orient_matrix_UB_13 0.0008959000
_diffrn_orient_matrix_UB_21 -0.0945221000
_diffrn_orient_matrix_UB_22 -0.0696212000
_diffrn_orient_matrix_UB_23 -0.0206119000
_diffrn_orient_matrix_UB_31 0.0910211000
_diffrn_orient_matrix_UB_32 0.0611532000
_diffrn_orient_matrix_UB_33 -0.0214444000
_diffrn_radiation_monochromator graphite
_diffrn_radiation_probe x-ray
_diffrn_radiation_type CuK\a
_diffrn_radiation_wavelength 1.54184
_diffrn_reflns_av_R_equivalents 0.0272
_diffrn_reflns_av_unetI/netI 0.0287
_diffrn_reflns_Laue_measured_fraction_full 0.996
_diffrn_reflns_Laue_measured_fraction_max 0.969
_diffrn_reflns_limit_h_max 11
_diffrn_reflns_limit_h_min -9
_diffrn_reflns_limit_k_max 11
_diffrn_reflns_limit_k_min -11
_diffrn_reflns_limit_l_max 64
_diffrn_reflns_limit_l_min -62
_diffrn_reflns_number 28098
_diffrn_reflns_point_group_measured_fraction_full 0.996
_diffrn_reflns_point_group_measured_fraction_max 0.969
_diffrn_reflns_theta_full 67.684
_diffrn_reflns_theta_max 74.164
_diffrn_reflns_theta_min 3.415
_diffrn_source 'fine-focus sealed X-ray tube'
_diffrn_source_type 'Enhance (Cu) X-ray Source'
_exptl_absorpt_coefficient_mu 0.517
_exptl_absorpt_correction_T_max 1.00000
_exptl_absorpt_correction_T_min 0.75690
_exptl_absorpt_correction_type multi-scan
_exptl_absorpt_process_details
;
CrysAlisPro 1.171.39.28b (Rigaku Oxford Diffraction, 2015)
Empirical absorption correction using spherical harmonics,
 implemented in SCALE3 ABSPACK scaling algorithm.
;
_exptl_crystal_density_diffrn 1.061
_exptl_crystal_description block
_exptl_crystal_F_000 1584
_refine_diff_density_max 0.282
_refine_diff_density_min -0.303
_refine_diff_density_rms 0.033
_refine_ls_extinction_method none
_refine_ls_goodness_of_fit_ref 1.041
_refine_ls_hydrogen_treatment constr
_refine_ls_matrix_type full
_refine_ls_number_parameters 523
_refine_ls_number_reflns 9296
_refine_ls_number_restraints 15
_refine_ls_restrained_S_all 1.086
_refine_ls_R_factor_all 0.0487
_refine_ls_R_factor_gt 0.0424
_refine_ls_shift/su_max 0.001
_refine_ls_shift/su_mean 0.000
_refine_ls_structure_factor_coef Fsqd
_refine_ls_weighting_details 'w=1/[\s^2^(Fo^2^)+(0.0455P)^2^+1.1772P] where P=(Fo^2^+2Fc^2^)/3'
_refine_ls_weighting_scheme calc
_refine_ls_wR_factor_gt 0.1066
_refine_ls_wR_factor_ref 0.1105
_reflns_Friedel_coverage 0.000
_reflns_number_gt 7971
_reflns_number_total 9296
_reflns_threshold_expression 'I > 2\s(I)'
_cod_data_source_file c9tc04501e2.cif
_cod_data_source_block tpe-cooh-7-1_sq
_cod_database_code 7238003
_shelx_shelxl_version_number 2014/7
_shelx_space_group_comment
;
The symmetry employed for this shelxl refinement is uniquely defined
by the following loop, which should always be used as a source of
symmetry information in preference to the above space-group names.
They are only intended as comments.
;
_reflns_odcompleteness_completeness 99.73
_reflns_odcompleteness_iscentric 1
_reflns_odcompleteness_theta 66.97
_olex2_refinement_description
;
1. Fixed Uiso
 At 1.2 times of:
  All C(H) groups
 At 1.5 times of:
  All O(H) groups
2. Rigid body (RIGU) restrains
 C39, C40, C41, C42
 with sigma for 1-2 distances of 0.001 and sigma for 1-3 distances of 0.001
3.a Riding coordinates:
 O2(H2), O4(H4A)
3.b Aromatic/amide H refined with riding coordinates:
 C3(H3), C4(H4), C6(H6), C7(H7), C11(H11), C12(H12), C13(H13), C14(H14),
 C15(H15), C17(H17), C18(H18), C19(H19), C20(H20), C21(H21), C23(H23), C24(H24),
  C25(H25), C26(H26), C27(H27), C30(H30), C31(H31), C33(H33), C34(H34),
 C38(H38), C39(H39), C40(H40), C41(H41), C42(H42), C44(H44), C45(H45), C46(H46),
  C47(H47), C48(H48), C50(H50), C51(H51), C52(H52), C53(H53), C54(H54)
;
_platon_squeeze_void_probe_radius 1.20
_olex2_submission_special_instructions 'No special instructions were received'
_oxdiff_exptl_absorpt_empirical_details
;
Empirical correction (ABSPACK) includes:
- Absorption correction using spherical harmonics
- Frame scaling
;
_oxdiff_exptl_absorpt_empirical_full_max 1.295
_oxdiff_exptl_absorpt_empirical_full_min 0.745

loop_
_space_group_symop_operation_xyz
'x, y, z'
'-x, y+1/2, -z+1/2'
'-x, -y, -z'
'x, -y-1/2, z-1/2'

loop_
_atom_site_label
_atom_site_type_symbol
_atom_site_fract_x
_atom_site_fract_y
_atom_site_fract_z
_atom_site_U_iso_or_equiv
_atom_site_adp_type
_atom_site_occupancy
_atom_site_site_symmetry_order
_atom_site_calc_flag
_atom_site_refinement_flags_posn
_atom_site_refinement_flags_adp
O1 O 0.73391(12) 0.29761(12) 0.43358(2) 0.0526(3) Uani 1 1 d . .
O2 O 0.55145(12) 0.15367(11) 0.42969(2) 0.0546(3) Uani 1 1 d . .
H2 H 0.5486 0.1665 0.4453 0.082 Uiso 1 1 d R .
C1 C 0.65480(15) 0.22531(14) 0.42032(2) 0.0390(3) Uani 1 1 d . .
C2 C 0.67019(13) 0.21225(13) 0.39189(2) 0.0328(3) Uani 1 1 d . .
C3 C 0.57275(13) 0.14095(13) 0.37678(2) 0.0334(3) Uani 1 1 d . .
H3 H 0.4956 0.0971 0.3846 0.040 Uiso 1 1 calc R .
C4 C 0.58820(12) 0.13380(13) 0.35022(2) 0.0309(2) Uani 1 1 d . .
H4 H 0.5200 0.0869 0.3400 0.037 Uiso 1 1 calc R .
C5 C 0.70235(11) 0.19445(13) 0.33833(2) 0.0280(2) Uani 1 1 d . .
C6 C 0.79942(12) 0.26564(14) 0.35380(2) 0.0329(3) Uani 1 1 d . .
H6 H 0.8777 0.3078 0.3461 0.039 Uiso 1 1 calc R .
C7 C 0.78307(13) 0.27557(14) 0.38029(2) 0.0351(3) Uani 1 1 d . .
H7 H 0.8491 0.3257 0.3905 0.042 Uiso 1 1 calc R .
C8 C 0.71614(11) 0.18726(12) 0.30967(2) 0.0270(2) Uani 1 1 d . .
C9 C 0.83547(11) 0.15362(12) 0.29780(2) 0.0267(2) Uani 1 1 d . .
C10 C 0.85117(11) 0.16757(13) 0.26924(2) 0.0272(2) Uani 1 1 d . .
C11 C 0.91335(12) 0.05924(13) 0.25525(2) 0.0312(2) Uani 1 1 d . .
H11 H 0.9473 -0.0226 0.2640 0.037 Uiso 1 1 calc R .
C12 C 0.92641(13) 0.06938(15) 0.22858(2) 0.0378(3) Uani 1 1 d . .
H12 H 0.9686 -0.0057 0.2193 0.045 Uiso 1 1 calc R .
C13 C 0.87829(14) 0.18793(16) 0.21554(2) 0.0401(3) Uani 1 1 d . .
H13 H 0.8855 0.1937 0.1973 0.048 Uiso 1 1 calc R .
C14 C 0.81925(13) 0.29869(15) 0.22926(2) 0.0384(3) Uani 1 1 d . .
H14 H 0.7876 0.3813 0.2204 0.046 Uiso 1 1 calc R .
C15 C 0.80645(12) 0.28879(13) 0.25590(2) 0.0327(3) Uani 1 1 d . .
H15 H 0.7668 0.3654 0.2652 0.039 Uiso 1 1 calc R .
C16 C 0.95848(11) 0.09704(12) 0.31206(2) 0.0267(2) Uani 1 1 d . .
C17 C 1.08990(12) 0.15050(13) 0.30730(2) 0.0301(2) Uani 1 1 d . .
H17 H 1.1008 0.2241 0.2949 0.036 Uiso 1 1 calc R .
C18 C 1.20496(12) 0.09745(14) 0.32041(2) 0.0346(3) Uani 1 1 d . .
H18 H 1.2939 0.1353 0.3171 0.041 Uiso 1 1 calc R .
C19 C 1.19034(13) -0.01025(15) 0.33826(2) 0.0395(3) Uani 1 1 d . .
H19 H 1.2689 -0.0459 0.3474 0.047 Uiso 1 1 calc R .
C20 C 1.06046(14) -0.06623(15) 0.34288(2) 0.0396(3) Uani 1 1 d . .
H20 H 1.0504 -0.1409 0.3551 0.048 Uiso 1 1 calc R .
C21 C 0.94538(12) -0.01365(13) 0.32979(2) 0.0322(3) Uani 1 1 d . .
H21 H 0.8570 -0.0533 0.3329 0.039 Uiso 1 1 calc R .
C22 C 0.58682(11) 0.21958(13) 0.29465(2) 0.0270(2) Uani 1 1 d . .
C23 C 0.53429(12) 0.12284(13) 0.27665(2) 0.0305(2) Uani 1 1 d . .
H23 H 0.5791 0.0340 0.2743 0.037 Uiso 1 1 calc R .
C24 C 0.41684(13) 0.15533(15) 0.26211(2) 0.0358(3) Uani 1 1 d . .
H24 H 0.3813 0.0885 0.2499 0.043 Uiso 1 1 calc R .
C25 C 0.35135(13) 0.28480(15) 0.26528(2) 0.0382(3) Uani 1 1 d . .
H25 H 0.2720 0.3076 0.2551 0.046 Uiso 1 1 calc R .
C26 C 0.40157(13) 0.38103(15) 0.28334(2) 0.0373(3) Uani 1 1 d . .
H26 H 0.3564 0.4698 0.2856 0.045 Uiso 1 1 calc R .
C27 C 0.51777(12) 0.34809(13) 0.29819(2) 0.0320(3) Uani 1 1 d . .
H27 H 0.5505 0.4135 0.3109 0.038 Uiso 1 1 calc R .
O3 O 0.54039(15) 0.18000(13) 0.47968(2) 0.0706(4) Uani 1 1 d . .
O4 O 0.68865(13) 0.36138(12) 0.48285(2) 0.0630(3) Uani 1 1 d . .
H4A H 0.7083 0.3362 0.4682 0.094 Uiso 1 1 d R .
C28 C 0.59829(18) 0.27329(17) 0.49243(3) 0.0518(4) Uani 1 1 d . .
C29 C 0.56894(16) 0.29458(16) 0.52015(2) 0.0469(3) Uani 1 1 d . .
C30 C 0.60192(16) 0.42090(16) 0.53261(3) 0.0482(4) Uani 1 1 d . .
H30 H 0.6452 0.4956 0.5234 0.058 Uiso 1 1 calc R .
C31 C 0.57157(15) 0.43796(15) 0.55846(2) 0.0425(3) Uani 1 1 d . .
H31 H 0.5938 0.5250 0.5669 0.051 Uiso 1 1 calc R .
C32 C 0.50892(13) 0.32935(14) 0.57235(2) 0.0353(3) Uani 1 1 d . .
C33 C 0.47812(16) 0.20257(15) 0.55970(2) 0.0446(3) Uani 1 1 d . .
H33 H 0.4370 0.1268 0.5690 0.053 Uiso 1 1 calc R .
C34 C 0.50676(18) 0.18549(16) 0.53375(3) 0.0512(4) Uani 1 1 d . .
H34 H 0.4838 0.0989 0.5252 0.061 Uiso 1 1 calc R .
C35 C 0.48447(13) 0.34620(13) 0.60062(2) 0.0318(3) Uani 1 1 d . .
C36 C 0.36439(12) 0.30908(13) 0.61175(2) 0.0301(2) Uani 1 1 d . .
C37 C 0.34632(12) 0.30511(13) 0.64038(2) 0.0314(3) Uani 1 1 d . .
C38 C 0.22933(14) 0.36623(15) 0.65105(2) 0.0388(3) Uani 1 1 d . .
H38 H 0.1628 0.4108 0.6401 0.047 Uiso 1 1 calc R .
C39 C 0.20850(18) 0.36304(19) 0.67741(3) 0.0570(4) Uani 1 1 d . U
H39 H 0.1288 0.4065 0.6844 0.068 Uiso 1 1 calc R .
C40 C 0.3021(2) 0.2977(2) 0.69341(3) 0.0652(4) Uani 1 1 d . U
H40 H 0.2869 0.2949 0.7115 0.078 Uiso 1 1 calc R .
C41 C 0.4187(2) 0.23577(19) 0.68340(3) 0.0627(4) Uani 1 1 d . U
H41 H 0.4838 0.1908 0.6946 0.075 Uiso 1 1 calc R .
C42 C 0.44129(16) 0.23899(16) 0.65680(3) 0.0455(3) Uani 1 1 d . U
H42 H 0.5216 0.1960 0.6500 0.055 Uiso 1 1 calc R .
C43 C 0.23742(13) 0.27045(14) 0.59650(2) 0.0331(3) Uani 1 1 d . .
C44 C 0.16697(14) 0.14504(15) 0.60170(2) 0.0405(3) Uani 1 1 d . .
H44 H 0.2001 0.0836 0.6150 0.049 Uiso 1 1 calc R .
C45 C 0.04926(16) 0.10895(19) 0.58774(3) 0.0551(4) Uani 1 1 d . .
H45 H 0.0032 0.0220 0.5912 0.066 Uiso 1 1 calc R .
C46 C -0.00152(17) 0.1992(2) 0.56875(3) 0.0615(5) Uani 1 1 d . .
H46 H -0.0823 0.1743 0.5591 0.074 Uiso 1 1 calc R .
C47 C 0.06537(17) 0.3253(2) 0.56383(3) 0.0575(4) Uani 1 1 d . .
H47 H 0.0295 0.3882 0.5510 0.069 Uiso 1 1 calc R .
C48 C 0.18479(15) 0.36114(16) 0.57746(2) 0.0435(3) Uani 1 1 d . .
H48 H 0.2309 0.4478 0.5738 0.052 Uiso 1 1 calc R .
C49 C 0.60500(12) 0.40425(13) 0.61553(2) 0.0320(3) Uani 1 1 d . .
C50 C 0.58942(14) 0.51271(14) 0.63355(2) 0.0371(3) Uani 1 1 d . .
H50 H 0.5004 0.5513 0.6365 0.045 Uiso 1 1 calc R .
C51 C 0.70272(15) 0.56465(17) 0.64712(3) 0.0493(4) Uani 1 1 d . .
H51 H 0.6910 0.6376 0.6596 0.059 Uiso 1 1 calc R .
C52 C 0.83362(16) 0.51056(18) 0.64259(3) 0.0535(4) Uani 1 1 d . .
H52 H 0.9111 0.5458 0.6521 0.064 Uiso 1 1 calc R .
C53 C 0.85091(14) 0.40567(17) 0.62430(3) 0.0486(3) Uani 1 1 d . .
H53 H 0.9405 0.3697 0.6209 0.058 Uiso 1 1 calc R .
C54 C 0.73745(14) 0.35308(15) 0.61089(3) 0.0414(3) Uani 1 1 d . .
H54 H 0.7499 0.2809 0.5983 0.050 Uiso 1 1 calc R .

loop_
_atom_site_aniso_label
_atom_site_aniso_U_11
_atom_site_aniso_U_22
_atom_site_aniso_U_33
_atom_site_aniso_U_23
_atom_site_aniso_U_13
_atom_site_aniso_U_12
O1 0.0741(7) 0.0575(6) 0.0266(4) -0.0080(4) 0.0102(4) -0.0209(6)
O2 0.0797(8) 0.0567(6) 0.0280(4) -0.0063(4) 0.0182(5) -0.0247(6)
C1 0.0561(8) 0.0337(6) 0.0276(6) -0.0014(5) 0.0103(5) -0.0020(6)
C2 0.0426(7) 0.0316(6) 0.0242(5) -0.0004(5) 0.0065(5) 0.0039(5)
C3 0.0341(6) 0.0370(7) 0.0293(6) 0.0021(5) 0.0091(5) 0.0006(5)
C4 0.0286(6) 0.0364(6) 0.0277(5) -0.0006(5) 0.0030(4) 0.0000(5)
C5 0.0270(6) 0.0329(6) 0.0241(5) 0.0010(4) 0.0029(4) 0.0046(5)
C6 0.0324(6) 0.0397(7) 0.0267(5) -0.0023(5) 0.0049(4) -0.0037(5)
C7 0.0396(7) 0.0393(7) 0.0265(6) -0.0047(5) 0.0020(5) -0.0030(5)
C8 0.0273(6) 0.0293(6) 0.0243(5) 0.0004(4) 0.0019(4) -0.0006(5)
C9 0.0261(5) 0.0291(6) 0.0250(5) 0.0009(4) 0.0027(4) -0.0017(5)
C10 0.0225(5) 0.0340(6) 0.0251(5) 0.0019(4) 0.0033(4) -0.0028(5)
C11 0.0288(6) 0.0364(6) 0.0284(6) 0.0002(5) 0.0045(4) -0.0005(5)
C12 0.0379(7) 0.0459(7) 0.0298(6) -0.0044(5) 0.0087(5) -0.0040(6)
C13 0.0401(7) 0.0555(8) 0.0248(6) 0.0047(5) 0.0059(5) -0.0101(6)
C14 0.0371(7) 0.0455(7) 0.0326(6) 0.0130(5) 0.0027(5) -0.0045(6)
C15 0.0313(6) 0.0350(6) 0.0319(6) 0.0055(5) 0.0058(5) -0.0015(5)
C16 0.0261(5) 0.0307(6) 0.0233(5) -0.0026(4) 0.0030(4) 0.0012(5)
C17 0.0288(6) 0.0333(6) 0.0283(5) -0.0017(5) 0.0032(4) -0.0005(5)
C18 0.0263(6) 0.0430(7) 0.0345(6) -0.0068(5) 0.0006(5) -0.0001(5)
C19 0.0347(7) 0.0502(8) 0.0334(6) -0.0020(6) -0.0047(5) 0.0109(6)
C20 0.0422(7) 0.0433(7) 0.0334(6) 0.0089(5) 0.0020(5) 0.0068(6)
C21 0.0300(6) 0.0358(6) 0.0310(6) 0.0033(5) 0.0040(4) 0.0012(5)
C22 0.0245(5) 0.0349(6) 0.0219(5) 0.0016(4) 0.0045(4) 0.0002(5)
C23 0.0304(6) 0.0353(6) 0.0259(5) 0.0010(5) 0.0034(4) -0.0008(5)
C24 0.0339(6) 0.0464(7) 0.0269(6) -0.0001(5) -0.0016(5) -0.0027(6)
C25 0.0308(6) 0.0532(8) 0.0306(6) 0.0061(6) -0.0010(5) 0.0051(6)
C26 0.0341(6) 0.0426(7) 0.0355(6) 0.0043(5) 0.0050(5) 0.0090(6)
C27 0.0308(6) 0.0356(6) 0.0298(6) -0.0008(5) 0.0042(4) 0.0018(5)
O3 0.1154(10) 0.0648(7) 0.0324(5) -0.0142(5) 0.0250(6) -0.0386(7)
O4 0.0950(9) 0.0625(7) 0.0322(5) -0.0085(5) 0.0256(5) -0.0278(6)
C28 0.0766(11) 0.0478(8) 0.0315(7) -0.0061(6) 0.0180(7) -0.0148(8)
C29 0.0642(9) 0.0473(8) 0.0296(6) -0.0064(6) 0.0158(6) -0.0106(7)
C30 0.0675(10) 0.0436(8) 0.0341(7) -0.0035(6) 0.0167(6) -0.0148(7)
C31 0.0554(8) 0.0390(7) 0.0335(6) -0.0073(5) 0.0133(6) -0.0111(6)
C32 0.0384(7) 0.0383(7) 0.0296(6) -0.0051(5) 0.0101(5) -0.0045(5)
C33 0.0621(9) 0.0389(7) 0.0332(6) -0.0059(5) 0.0182(6) -0.0117(7)
C34 0.0771(11) 0.0428(8) 0.0343(7) -0.0111(6) 0.0195(7) -0.0163(7)
C35 0.0356(6) 0.0326(6) 0.0273(6) -0.0027(5) 0.0066(5) 0.0009(5)
C36 0.0344(6) 0.0316(6) 0.0244(5) -0.0015(4) 0.0045(4) 0.0010(5)
C37 0.0355(6) 0.0339(6) 0.0249(5) -0.0003(5) 0.0033(4) -0.0066(5)
C38 0.0381(7) 0.0458(7) 0.0328(6) -0.0077(5) 0.0099(5) -0.0098(6)
C39 0.0680(9) 0.0695(10) 0.0340(7) -0.0159(6) 0.0209(6) -0.0298(8)
C40 0.0915(11) 0.0753(11) 0.0291(7) -0.0036(7) 0.0069(6) -0.0423(8)
C41 0.0842(10) 0.0657(10) 0.0378(7) 0.0164(6) -0.0154(6) -0.0292(8)
C42 0.0524(8) 0.0449(8) 0.0389(6) 0.0119(6) -0.0070(6) -0.0086(7)
C43 0.0347(6) 0.0402(7) 0.0247(5) -0.0047(5) 0.0056(4) 0.0004(5)
C44 0.0411(7) 0.0438(7) 0.0367(6) -0.0053(6) 0.0064(5) -0.0055(6)
C45 0.0481(8) 0.0651(10) 0.0522(8) -0.0141(8) 0.0059(7) -0.0165(8)
C46 0.0440(8) 0.0914(14) 0.0488(8) -0.0175(9) -0.0066(7) -0.0083(9)
C47 0.0522(9) 0.0795(12) 0.0405(8) -0.0011(8) -0.0100(6) 0.0055(9)
C48 0.0455(8) 0.0515(8) 0.0335(6) 0.0021(6) -0.0011(5) 0.0007(6)
C49 0.0330(6) 0.0336(6) 0.0298(6) -0.0002(5) 0.0066(5) -0.0009(5)
C50 0.0368(7) 0.0376(7) 0.0371(6) -0.0056(5) 0.0077(5) -0.0030(5)
C51 0.0495(8) 0.0534(9) 0.0451(8) -0.0139(7) 0.0065(6) -0.0132(7)
C52 0.0419(8) 0.0642(10) 0.0541(8) -0.0007(7) -0.0053(6) -0.0159(7)
C53 0.0327(7) 0.0530(9) 0.0601(9) 0.0042(7) 0.0034(6) -0.0003(6)
C54 0.0363(7) 0.0412(7) 0.0470(7) -0.0033(6) 0.0089(5) 0.0014(6)

loop_
_atom_type_symbol
_atom_type_description
_atom_type_scat_dispersion_real
_atom_type_scat_dispersion_imag
_atom_type_scat_source
C C 0.0180 0.0090 'International Tables Vol C Tables 4.2.6.8 and 6.1.1.4'
H H 0.0000 0.0000 'International Tables Vol C Tables 4.2.6.8 and 6.1.1.4'
O O 0.0490 0.0320 'International Tables Vol C Tables 4.2.6.8 and 6.1.1.4'

loop_
_geom_angle_atom_site_label_1
_geom_angle_atom_site_label_2
_geom_angle_atom_site_label_3
_geom_angle
C1 O2 H2 109.3
O1 C1 O2 123.60(11)
O1 C1 C2 121.90(12)
O2 C1 C2 114.51(11)
C3 C2 C1 121.30(11)
C3 C2 C7 119.71(10)
C7 C2 C1 118.97(11)
C2 C3 H3 120.0
C4 C3 C2 119.91(11)
C4 C3 H3 120.0
C3 C4 H4 119.5
C3 C4 C5 121.07(11)
C5 C4 H4 119.5
C4 C5 C6 118.28(10)
C4 C5 C8 120.24(10)
C6 C5 C8 121.44(10)
C5 C6 H6 119.6
C7 C6 C5 120.89(11)
C7 C6 H6 119.6
C2 C7 H7 119.9
C6 C7 C2 120.11(11)
C6 C7 H7 119.9
C5 C8 C22 114.84(9)
C9 C8 C5 123.49(10)
C9 C8 C22 121.67(9)
C8 C9 C10 121.96(10)
C8 C9 C16 122.65(10)
C16 C9 C10 115.38(9)
C11 C10 C9 120.13(10)
C11 C10 C15 118.21(10)
C15 C10 C9 121.65(10)
C10 C11 H11 119.6
C12 C11 C10 120.85(12)
C12 C11 H11 119.6
C11 C12 H12 119.8
C13 C12 C11 120.33(12)
C13 C12 H12 119.8
C12 C13 H13 120.2
C12 C13 C14 119.61(11)
C14 C13 H13 120.2
C13 C14 H14 120.0
C13 C14 C15 120.08(12)
C15 C14 H14 120.0
C10 C15 H15 119.6
C14 C15 C10 120.87(12)
C14 C15 H15 119.6
C17 C16 C9 120.57(10)
C17 C16 C21 118.58(10)
C21 C16 C9 120.82(10)
C16 C17 H17 119.6
C18 C17 C16 120.79(11)
C18 C17 H17 119.6
C17 C18 H18 120.0
C19 C18 C17 120.07(11)
C19 C18 H18 120.0
C18 C19 H19 120.1
C18 C19 C20 119.78(11)
C20 C19 H19 120.1
C19 C20 H20 119.9
C21 C20 C19 120.30(12)
C21 C20 H20 119.9
C16 C21 H21 119.8
C20 C21 C16 120.45(11)
C20 C21 H21 119.8
C23 C22 C8 120.61(10)
C23 C22 C27 118.90(10)
C27 C22 C8 120.49(10)
C22 C23 H23 119.8
C24 C23 C22 120.43(12)
C24 C23 H23 119.8
C23 C24 H24 119.9
C25 C24 C23 120.16(12)
C25 C24 H24 119.9
C24 C25 H25 120.0
C24 C25 C26 119.93(11)
C26 C25 H25 120.0
C25 C26 H26 120.0
C25 C26 C27 120.10(12)
C27 C26 H26 120.0
C22 C27 H27 119.8
C26 C27 C22 120.45(11)
C26 C27 H27 119.8
C28 O4 H4A 109.5
O3 C28 O4 123.44(12)
O3 C28 C29 121.63(13)
O4 C28 C29 114.93(12)
C30 C29 C28 121.34(13)
C30 C29 C34 119.77(12)
C34 C29 C28 118.89(13)
C29 C30 H30 120.1
C31 C30 C29 119.87(13)
C31 C30 H30 120.1
C30 C31 H31 119.5
C30 C31 C32 120.98(12)
C32 C31 H31 119.5
C31 C32 C35 120.30(11)
C33 C32 C31 118.52(11)
C33 C32 C35 121.06(11)
C32 C33 H33 119.6
C34 C33 C32 120.76(12)
C34 C33 H33 119.6
C29 C34 H34 120.0
C33 C34 C29 120.10(13)
C33 C34 H34 120.0
C36 C35 C32 122.72(11)
C36 C35 C49 123.03(10)
C49 C35 C32 114.23(10)
C35 C36 C37 122.94(11)
C35 C36 C43 122.92(10)
C43 C36 C37 114.14(10)
C38 C37 C36 119.43(11)
C42 C37 C36 122.04(12)
C42 C37 C38 118.51(12)
C37 C38 H38 119.5
C39 C38 C37 120.98(14)
C39 C38 H38 119.5
C38 C39 H39 119.9
C40 C39 C38 120.20(16)
C40 C39 H39 119.9
C39 C40 H40 119.9
C39 C40 C41 120.15(14)
C41 C40 H40 119.9
C40 C41 H41 119.9
C40 C41 C42 120.20(16)
C42 C41 H41 119.9
C37 C42 C41 119.97(15)
C37 C42 H42 120.0
C41 C42 H42 120.0
C44 C43 C36 120.36(11)
C44 C43 C48 118.74(12)
C48 C43 C36 120.86(12)
C43 C44 H44 119.7
C45 C44 C43 120.66(14)
C45 C44 H44 119.7
C44 C45 H45 119.9
C44 C45 C46 120.12(16)
C46 C45 H45 119.9
C45 C46 H46 120.1
C47 C46 C45 119.81(14)
C47 C46 H46 120.1
C46 C47 H47 119.8
C46 C47 C48 120.38(15)
C48 C47 H47 119.8
C43 C48 H48 119.9
C47 C48 C43 120.26(15)
C47 C48 H48 119.9
C50 C49 C35 121.49(11)
C50 C49 C54 118.57(12)
C54 C49 C35 119.91(11)
C49 C50 H50 119.8
C51 C50 C49 120.38(13)
C51 C50 H50 119.8
C50 C51 H51 119.9
C50 C51 C52 120.25(13)
C52 C51 H51 119.9
C51 C52 H52 120.0
C53 C52 C51 119.92(14)
C53 C52 H52 120.0
C52 C53 H53 120.1
C52 C53 C54 119.77(14)
C54 C53 H53 120.1
C49 C54 H54 119.5
C53 C54 C49 121.07(13)
C53 C54 H54 119.5

loop_
_geom_bond_atom_site_label_1
_geom_bond_atom_site_label_2
_geom_bond_distance
O1 C1 1.2263(16)
O2 H2 0.8200
O2 C1 1.3064(16)
C1 C2 1.4865(15)
C2 C3 1.3886(17)
C2 C7 1.3896(17)
C3 H3 0.9500
C3 C4 1.3871(16)
C4 H4 0.9500
C4 C5 1.3957(16)
C5 C6 1.3961(16)
C5 C8 1.4935(14)
C6 H6 0.9500
C6 C7 1.3862(16)
C7 H7 0.9500
C8 C9 1.3550(15)
C8 C22 1.4947(15)
C9 C10 1.4944(14)
C9 C16 1.4898(15)
C10 C11 1.3924(16)
C10 C15 1.3981(16)
C11 H11 0.9500
C11 C12 1.3920(16)
C12 H12 0.9500
C12 C13 1.3804(19)
C13 H13 0.9500
C13 C14 1.389(2)
C14 H14 0.9500
C14 C15 1.3896(16)
C15 H15 0.9500
C16 C17 1.3941(16)
C16 C21 1.3950(16)
C17 H17 0.9500
C17 C18 1.3880(16)
C18 H18 0.9500
C18 C19 1.3800(19)
C19 H19 0.9500
C19 C20 1.3877(19)
C20 H20 0.9500
C20 C21 1.3860(17)
C21 H21 0.9500
C22 C23 1.3927(16)
C22 C27 1.3947(17)
C23 H23 0.9500
C23 C24 1.3880(16)
C24 H24 0.9500
C24 C25 1.3839(19)
C25 H25 0.9500
C25 C26 1.3836(19)
C26 H26 0.9500
C26 C27 1.3878(17)
C27 H27 0.9500
O3 C28 1.2280(18)
O4 H4A 0.8200
O4 C28 1.3084(18)
C28 C29 1.4809(17)
C29 C30 1.386(2)
C29 C34 1.387(2)
C30 H30 0.9500
C30 C31 1.3843(17)
C31 H31 0.9500
C31 C32 1.3936(18)
C32 C33 1.3904(18)
C32 C35 1.4951(15)
C33 H33 0.9500
C33 C34 1.3854(17)
C34 H34 0.9500
C35 C36 1.3518(16)
C35 C49 1.4924(17)
C36 C37 1.4959(15)
C36 C43 1.4954(16)
C37 C38 1.3924(18)
C37 C42 1.3891(18)
C38 H38 0.9500
C38 C39 1.3830(18)
C39 H39 0.9500
C39 C40 1.364(3)
C40 H40 0.9500
C40 C41 1.379(3)
C41 H41 0.9500
C41 C42 1.399(2)
C42 H42 0.9500
C43 C44 1.3910(19)
C43 C48 1.3936(18)
C44 H44 0.9500
C44 C45 1.382(2)
C45 H45 0.9500
C45 C46 1.383(3)
C46 H46 0.9500
C46 C47 1.377(3)
C47 H47 0.9500
C47 C48 1.387(2)
C48 H48 0.9500
C49 C50 1.3920(17)
C49 C54 1.3944(18)
C50 H50 0.9500
C50 C51 1.3824(19)
C51 H51 0.9500
C51 C52 1.389(2)
C52 H52 0.9500
C52 C53 1.379(2)
C53 H53 0.9500
C53 C54 1.382(2)
C54 H54 0.9500

loop_
_geom_torsion_atom_site_label_1
_geom_torsion_atom_site_label_2
_geom_torsion_atom_site_label_3
_geom_torsion_atom_site_label_4
_geom_torsion
O1 C1 C2 C3 -173.97(13)
O1 C1 C2 C7 4.6(2)
O2 C1 C2 C3 6.22(18)
O2 C1 C2 C7 -175.17(12)
C1 C2 C3 C4 178.31(12)
C1 C2 C7 C6 -179.64(12)
C2 C3 C4 C5 1.54(18)
C3 C2 C7 C6 -1.01(19)
C3 C4 C5 C6 -1.46(18)
C3 C4 C5 C8 -179.20(11)
C4 C5 C6 C7 0.15(18)
C4 C5 C8 C9 -135.51(12)
C4 C5 C8 C22 44.20(15)
C5 C6 C7 C2 1.08(19)
C5 C8 C9 C10 -171.07(11)
C5 C8 C9 C16 10.49(18)
C5 C8 C22 C23 -124.54(11)
C5 C8 C22 C27 56.33(14)
C6 C5 C8 C9 46.83(17)
C6 C5 C8 C22 -133.47(12)
C7 C2 C3 C4 -0.28(18)
C8 C5 C6 C7 177.86(11)
C8 C9 C10 C11 -135.14(12)
C8 C9 C10 C15 45.78(16)
C8 C9 C16 C17 -134.63(12)
C8 C9 C16 C21 47.58(16)
C8 C22 C23 C24 -177.76(10)
C8 C22 C27 C26 176.81(11)
C9 C8 C22 C23 55.17(16)
C9 C8 C22 C27 -123.96(12)
C9 C10 C11 C12 178.77(11)
C9 C10 C15 C14 -178.64(11)
C9 C16 C17 C18 -179.54(10)
C9 C16 C21 C20 179.62(11)
C10 C9 C16 C17 46.83(15)
C10 C9 C16 C21 -130.96(11)
C10 C11 C12 C13 0.33(19)
C11 C10 C15 C14 2.26(17)
C11 C12 C13 C14 1.35(19)
C12 C13 C14 C15 -1.21(19)
C13 C14 C15 C10 -0.62(19)
C15 C10 C11 C12 -2.12(17)
C16 C9 C10 C11 43.41(15)
C16 C9 C10 C15 -135.66(11)
C16 C17 C18 C19 0.50(18)
C17 C16 C21 C20 1.79(17)
C17 C18 C19 C20 0.63(19)
C18 C19 C20 C21 -0.5(2)
C19 C20 C21 C16 -0.69(19)
C21 C16 C17 C18 -1.70(17)
C22 C8 C9 C10 9.25(17)
C22 C8 C9 C16 -169.20(11)
C22 C23 C24 C25 0.38(18)
C23 C22 C27 C26 -2.34(17)
C23 C24 C25 C26 -1.19(19)
C24 C25 C26 C27 0.23(19)
C25 C26 C27 C22 1.55(18)
C27 C22 C23 C24 1.38(16)
O3 C28 C29 C30 -161.37(18)
O3 C28 C29 C34 18.4(3)
O4 C28 C29 C30 18.2(2)
O4 C28 C29 C34 -162.07(16)
C28 C29 C30 C31 179.23(15)
C28 C29 C34 C33 -179.99(16)
C29 C30 C31 C32 0.5(2)
C30 C29 C34 C33 -0.2(3)
C30 C31 C32 C33 0.4(2)
C30 C31 C32 C35 176.36(13)
C31 C32 C33 C34 -1.2(2)
C31 C32 C35 C36 135.81(14)
C31 C32 C35 C49 -45.52(17)
C32 C33 C34 C29 1.1(3)
C32 C35 C36 C37 170.60(11)
C32 C35 C36 C43 -10.32(19)
C32 C35 C49 C50 133.98(12)
C32 C35 C49 C54 -43.81(16)
C33 C32 C35 C36 -48.32(19)
C33 C32 C35 C49 130.34(14)
C34 C29 C30 C31 -0.6(3)
C35 C32 C33 C34 -177.09(14)
C35 C36 C37 C38 133.82(13)
C35 C36 C37 C42 -47.79(18)
C35 C36 C43 C44 128.88(13)
C35 C36 C43 C48 -53.29(17)
C35 C49 C50 C51 179.99(12)
C35 C49 C54 C53 179.56(12)
C36 C35 C49 C50 -47.37(18)
C36 C35 C49 C54 134.85(13)
C36 C37 C38 C39 179.24(12)
C36 C37 C42 C41 -178.83(13)
C36 C43 C44 C45 179.76(12)
C36 C43 C48 C47 -178.69(13)
C37 C36 C43 C44 -51.96(15)
C37 C36 C43 C48 125.87(12)
C37 C38 C39 C40 -0.9(2)
C38 C37 C42 C41 -0.4(2)
C38 C39 C40 C41 0.6(2)
C39 C40 C41 C42 -0.3(2)
C40 C41 C42 C37 0.2(2)
C42 C37 C38 C39 0.79(19)
C43 C36 C37 C38 -45.34(16)
C43 C36 C37 C42 133.05(13)
C43 C44 C45 C46 -1.4(2)
C44 C43 C48 C47 -0.8(2)
C44 C45 C46 C47 -0.1(2)
C45 C46 C47 C48 1.2(2)
C46 C47 C48 C43 -0.7(2)
C48 C43 C44 C45 1.89(19)
C49 C35 C36 C37 -7.95(19)
C49 C35 C36 C43 171.14(11)
C49 C50 C51 C52 1.0(2)
C50 C49 C54 C53 1.7(2)
C50 C51 C52 C53 0.7(2)
C51 C52 C53 C54 -1.1(2)
C52 C53 C54 C49 -0.1(2)
C54 C49 C50 C51 -2.19(19)

loop_
_platon_squeeze_void_nr
_platon_squeeze_void_average_x
_platon_squeeze_void_average_y
_platon_squeeze_void_average_z
_platon_squeeze_void_volume
_platon_squeeze_void_count_electrons
_platon_squeeze_void_content
1 0.000 -0.025 0.000 450 100 ' '
2 0.000 0.033 0.500 450 100 ' '
